data_7130087
loop_
_publ_author_name
'Gehlhaar, Alexander'
'Weinert, Hanns Micha'
'W\"olper, Christoph'
'Semleit, Nina'
'Haberhauer, Gebhard'
'Schulz, Stephan'

_publ_section_title
;
 Bisstibane&#x2212;Distibane conversion via consecutive single-electron
 oxidation and reduction reaction
;
_journal_name_full 'Chemical Communications'
_journal_paper_doi 10.1039/D2CC01986H
_journal_year 2022
_chemical_formula_sum 'C40 H52 Sb2'
_chemical_formula_weight 776.31
_space_group_crystal_system orthorhombic
_space_group_IT_number 61
_space_group_name_Hall '-P 2ac 2ab'
_space_group_name_H-M_alt 'P b c a'
_atom_sites_solution_hydrogens geom
_atom_sites_solution_primary direct
_atom_sites_solution_secondary difmap
_audit_creation_method SHELXL-2017/1
_audit_update_record
;
2022-03-09 deposited with the CCDC.	2022-05-11 downloaded from the CCDC.
;
_cell_angle_alpha 90
_cell_angle_beta 90
_cell_angle_gamma 90
_cell_formula_units_Z 8
_cell_length_a 15.8584(15)
_cell_length_b 17.1790(15)
_cell_length_c 26.761(2)
_cell_measurement_reflns_used 9992
_cell_measurement_temperature 100(2)
_cell_measurement_theta_max 80.87
_cell_measurement_theta_min 3.30
_cell_volume 7290.5(11)
_computing_cell_refinement 'Bruker APEX3(v2017.3-0)'
_computing_data_collection 'Bruker APEX3(v2017.3-0)'
_computing_data_reduction 'Bruker APEX3(v2017.3-0)'
_computing_molecular_graphics 'ORTEP/PLATON (Spek)'
_computing_publication_material 'BRUKER AXS SHELXTL (c) 2008 / Vers. 2008/4'
_computing_structure_refinement 'SHELXL-2017/1 (Sheldrick, 2017)'
_computing_structure_solution 'Bruker APEX3(v2017.3-0)'
_diffrn_ambient_temperature 100(2)
_diffrn_detector_area_resol_mean 7.3910
_diffrn_measured_fraction_theta_full 0.998
_diffrn_measured_fraction_theta_max 0.957
_diffrn_measurement_device_type 'Bruker D8 Venture (Photon II detector)'
_diffrn_measurement_method 'Data collection strategy APEX 3/Queen'
_diffrn_radiation_monochromator 'multilayer mirror'
_diffrn_radiation_type CuK\a
_diffrn_radiation_wavelength 1.54178
_diffrn_reflns_av_R_equivalents 0.0652
_diffrn_reflns_av_unetI/netI 0.0287
_diffrn_reflns_Laue_measured_fraction_full 0.998
_diffrn_reflns_Laue_measured_fraction_max 0.957
_diffrn_reflns_limit_h_max 19
_diffrn_reflns_limit_h_min -16
_diffrn_reflns_limit_k_max 21
_diffrn_reflns_limit_k_min -21
_diffrn_reflns_limit_l_max 33
_diffrn_reflns_limit_l_min -34
_diffrn_reflns_number 100079
_diffrn_reflns_point_group_measured_fraction_full 0.998
_diffrn_reflns_point_group_measured_fraction_max 0.957
_diffrn_reflns_theta_full 67.679
_diffrn_reflns_theta_max 80.951
_diffrn_reflns_theta_min 3.303
_diffrn_source 'micro-focus sealed tube'
_diffrn_source_type 'INCOATEC I\mS 3.0'
_exptl_absorpt_coefficient_mu 11.920
_exptl_absorpt_correction_T_max 0.75
_exptl_absorpt_correction_T_min 0.35
_exptl_absorpt_correction_type multi-scan
_exptl_absorpt_process_details
; 
 SADABS
 R.H. Blessing, Acta Cryst. (1995) A51 33-38 
;
_exptl_crystal_colour yellow
_exptl_crystal_density_diffrn 1.415
_exptl_crystal_description plate
_exptl_crystal_F_000 3152
_exptl_crystal_size_max 0.312
_exptl_crystal_size_mid 0.230
_exptl_crystal_size_min 0.104
_refine_diff_density_max 3.216
_refine_diff_density_min -1.648
_refine_diff_density_rms 0.197
_refine_ls_extinction_method none
_refine_ls_goodness_of_fit_ref 1.135
_refine_ls_hydrogen_treatment constr
_refine_ls_matrix_type full
_refine_ls_number_parameters 401
_refine_ls_number_reflns 7676
_refine_ls_number_restraints 12
_refine_ls_restrained_S_all 1.135
_refine_ls_R_factor_all 0.0621
_refine_ls_R_factor_gt 0.0610
_refine_ls_shift/su_max 0.001
_refine_ls_shift/su_mean 0.000
_refine_ls_structure_factor_coef Fsqd
_refine_ls_weighting_details 'w=1/[\s^2^(Fo^2^)+(0.0656P)^2^+65.9261P] where P=(Fo^2^+2Fc^2^)/3'
_refine_ls_weighting_scheme calc
_refine_ls_wR_factor_gt 0.1605
_refine_ls_wR_factor_ref 0.1613
_reflns_Friedel_coverage 0.000
_reflns_number_gt 7416
_reflns_number_total 7676
_reflns_threshold_expression 'I > 2\s(I)'
_cod_data_source_file d2cc01986h2.cif
_cod_data_source_block alf_146_bm
_cod_depositor_comments
;
The following automatic conversions were performed:

data item '_atom_sites_solution_secondary' value 'diffmap' was
changed to 'difmap'.

Automatic conversion script
Id: cif_fix_values 7556 2019-12-06 15:28:31Z antanas 
;
_cod_original_cell_volume 7290.6(11)
_cod_database_code 7130087
_shelx_shelxl_version_number 2017/1
_shelx_space_group_comment
;
The symmetry employed for this shelxl refinement is uniquely defined
by the following loop, which should always be used as a source of
symmetry information in preference to the above space-group names.
They are only intended as comments.
;
_shelx_estimated_absorpt_t_min 0.119
_shelx_estimated_absorpt_t_max 0.370

loop_
_space_group_symop_operation_xyz
'x, y, z'
'-x+1/2, -y, z+1/2'
'-x, y+1/2, -z+1/2'
'x+1/2, -y+1/2, -z'
'-x, -y, -z'
'x-1/2, y, -z-1/2'
'x, -y-1/2, z-1/2'
'-x-1/2, y-1/2, z'

loop_
_atom_site_label
_atom_site_type_symbol
_atom_site_fract_x
_atom_site_fract_y
_atom_site_fract_z
_atom_site_U_iso_or_equiv
_atom_site_adp_type
_atom_site_occupancy
_atom_site_site_symmetry_order
_atom_site_calc_flag
_atom_site_refinement_flags_posn
_atom_site_refinement_flags_adp
_atom_site_refinement_flags_occupancy
_atom_site_disorder_assembly
_atom_site_disorder_group
Sb1 Sb 0.82923(2) 0.10527(2) 0.64877(2) 0.02713(13) Uani 1 1 d . . . . .
Sb2 Sb 0.98652(3) 0.03511(2) 0.63380(2) 0.02722(13) Uani 1 1 d . . . . .
C1 C 0.8430(4) 0.0724(3) 0.7258(2) 0.0249(11) Uani 1 1 d . . . . .
C2 C 0.7776(4) 0.0892(4) 0.7587(3) 0.0343(14) Uani 1 1 d . . . . .
H2 H 0.727256 0.111735 0.745951 0.041 Uiso 1 1 calc R U . . .
C3 C 0.7837(5) 0.0741(4) 0.8097(3) 0.0410(16) Uani 1 1 d . . . . .
H3 H 0.737646 0.085832 0.831110 0.049 Uiso 1 1 calc R U . . .
C4 C 0.8548(5) 0.0428(4) 0.8287(2) 0.0411(17) Uani 1 1 d . . . . .
H4 H 0.858218 0.032575 0.863508 0.049 Uiso 1 1 calc R U . . .
C5 C 0.9248(4) 0.0249(4) 0.7974(2) 0.0296(13) Uani 1 1 d . . . . .
C6 C 1.0004(5) -0.0060(4) 0.8168(3) 0.0399(17) Uani 1 1 d . . . . .
H6 H 1.005185 -0.014276 0.851761 0.048 Uiso 1 1 calc R U . . .
C7 C 1.0674(5) -0.0245(4) 0.7865(3) 0.0390(16) Uani 1 1 d . . . . .
H7 H 1.117875 -0.044765 0.800512 0.047 Uiso 1 1 calc R U . . .
C8 C 1.0609(4) -0.0134(3) 0.7348(3) 0.0317(13) Uani 1 1 d . . . . .
H8 H 1.106487 -0.028189 0.713769 0.038 Uiso 1 1 calc R U . . .
C9 C 0.9889(4) 0.0191(3) 0.7136(2) 0.0248(12) Uani 1 1 d . . . . .
C10 C 0.9196(3) 0.0389(3) 0.7451(2) 0.0218(11) Uani 1 1 d . . . . .
C11 C 0.7446(4) 0.0131(4) 0.6221(2) 0.0267(12) Uani 1 1 d . . . . .
C12 C 0.6770(4) 0.0368(4) 0.5914(2) 0.0330(14) Uani 1 1 d . . . . .
C13 C 0.6252(4) -0.0198(5) 0.5704(2) 0.0406(17) Uani 1 1 d . . . . .
H13 H 0.581041 -0.003855 0.548703 0.049 Uiso 1 1 calc R U . . .
C14 C 0.6353(4) -0.0988(5) 0.5800(3) 0.0424(18) Uani 1 1 d . . . . .
C15 C 0.6987(4) -0.1206(4) 0.6118(3) 0.0382(16) Uani 1 1 d . . . . .
H15 H 0.704552 -0.174010 0.620239 0.046 Uiso 1 1 calc R U . . .
C16 C 0.7551(4) -0.0668(4) 0.6322(2) 0.0266(12) Uani 1 1 d . . . . .
C17 C 0.6600(5) 0.1231(5) 0.5797(3) 0.0445(18) Uani 1 1 d . . . . .
H17 H 0.689770 0.154745 0.605646 0.053 Uiso 1 1 calc R U . . .
C18 C 0.6978(7) 0.1445(8) 0.5291(5) 0.089(4) Uani 1 1 d . . . . .
H18A H 0.670193 0.114157 0.502794 0.133 Uiso 1 1 calc R U . . .
H18B H 0.758358 0.133038 0.529244 0.133 Uiso 1 1 calc R U . . .
H18C H 0.689247 0.200171 0.522790 0.133 Uiso 1 1 calc R U . . .
C19 C 0.5670(5) 0.1443(5) 0.5820(3) 0.0475(18) Uani 1 1 d . . . . .
H19A H 0.560038 0.199770 0.574502 0.071 Uiso 1 1 calc R U . . .
H19B H 0.545297 0.133529 0.615631 0.071 Uiso 1 1 calc R U . . .
H19C H 0.535710 0.113312 0.557533 0.071 Uiso 1 1 calc R U . . .
C20 C 0.5778(5) -0.1658(7) 0.5611(4) 0.034(3) Uani 0.76(3) 1 d D U P A 1
H20 H 0.585996 -0.211117 0.584062 0.041 Uiso 0.76(3) 1 calc R U P A 1
C20' C 0.5716(10) -0.1303(12) 0.5413(8) 0.023(7) Uani 0.24(3) 1 d D U P A 2
H20' H 0.562773 -0.085606 0.517993 0.028 Uiso 0.24(3) 1 calc R U P A 2
C21 C 0.4870(4) -0.1444(5) 0.5628(3) 0.0433(17) Uani 1 1 d D . . . .
H21A H 0.477606 -0.097535 0.542679 0.065 Uiso 0.76(3) 1 calc R U P A 1
H21B H 0.470344 -0.134318 0.597452 0.065 Uiso 0.76(3) 1 calc R U P A 1
H21C H 0.453123 -0.187311 0.549340 0.065 Uiso 0.76(3) 1 calc R U P A 1
H21D H 0.445825 -0.150110 0.535708 0.065 Uiso 0.24(3) 1 calc R U P A 2
H21E H 0.470979 -0.100351 0.584015 0.065 Uiso 0.24(3) 1 calc R U P A 2
H21F H 0.488065 -0.192144 0.582840 0.065 Uiso 0.24(3) 1 calc R U P A 2
C22 C 0.6079(5) -0.1903(6) 0.5100(3) 0.059(2) Uani 1 1 d D . . . .
H22A H 0.611680 -0.144484 0.488291 0.089 Uiso 0.76(3) 1 calc R U P A 1
H22B H 0.568079 -0.227707 0.495667 0.089 Uiso 0.76(3) 1 calc R U P A 1
H22C H 0.663663 -0.214541 0.512881 0.089 Uiso 0.76(3) 1 calc R U P A 1
H22D H 0.565767 -0.208124 0.485822 0.089 Uiso 0.24(3) 1 calc R U P A 2
H22E H 0.625869 -0.234169 0.530856 0.089 Uiso 0.24(3) 1 calc R U P A 2
H22F H 0.656794 -0.169139 0.492157 0.089 Uiso 0.24(3) 1 calc R U P A 2
C23 C 0.8228(4) -0.0987(4) 0.6663(2) 0.0286(13) Uani 1 1 d . . . . .
H23 H 0.862249 -0.054799 0.673694 0.034 Uiso 1 1 calc R U . . .
C24 C 0.8749(4) -0.1627(4) 0.6413(3) 0.0344(14) Uani 1 1 d . . . . .
H24A H 0.892494 -0.145359 0.607992 0.052 Uiso 1 1 calc R U . . .
H24B H 0.840693 -0.209986 0.638202 0.052 Uiso 1 1 calc R U . . .
H24C H 0.924869 -0.173788 0.661611 0.052 Uiso 1 1 calc R U . . .
C25 C 0.7868(5) -0.1260(4) 0.7166(3) 0.0390(15) Uani 1 1 d . . . . .
H25A H 0.748195 -0.169681 0.711016 0.058 Uiso 1 1 calc R U . . .
H25B H 0.756138 -0.082990 0.732392 0.058 Uiso 1 1 calc R U . . .
H25C H 0.832995 -0.142632 0.738391 0.058 Uiso 1 1 calc R U . . .
C26 C 1.0716(4) 0.1351(3) 0.6270(2) 0.0230(11) Uani 1 1 d . . . . .
C27 C 1.0816(4) 0.1932(3) 0.6636(2) 0.0252(11) Uani 1 1 d . . . . .
C28 C 1.1490(4) 0.2444(4) 0.6592(2) 0.0287(12) Uani 1 1 d . . . . .
H28 H 1.157017 0.282363 0.684610 0.034 Uiso 1 1 calc R U . . .
C29 C 1.2048(4) 0.2428(4) 0.6197(2) 0.0281(12) Uani 1 1 d . . . . .
C30 C 1.1917(4) 0.1869(4) 0.5825(2) 0.0282(12) Uani 1 1 d . . . . .
H30 H 1.228650 0.185384 0.554592 0.034 Uiso 1 1 calc R U . . .
C31 C 1.1263(4) 0.1335(4) 0.5853(2) 0.0263(12) Uani 1 1 d . . . . .
C32 C 1.0205(4) 0.2051(4) 0.7069(2) 0.0269(12) Uani 1 1 d . . . . .
H32 H 0.973999 0.166245 0.702954 0.032 Uiso 1 1 calc R U . . .
C33 C 0.9804(4) 0.2863(4) 0.7051(3) 0.0349(14) Uani 1 1 d . . . . .
H33A H 0.954861 0.294710 0.672198 0.052 Uiso 1 1 calc R U . . .
H33B H 1.023854 0.325832 0.710997 0.052 Uiso 1 1 calc R U . . .
H33C H 0.936858 0.290329 0.730972 0.052 Uiso 1 1 calc R U . . .
C34 C 1.0602(4) 0.1915(4) 0.7580(2) 0.0304(13) Uani 1 1 d . . . . .
H34A H 1.077841 0.136960 0.760860 0.046 Uiso 1 1 calc R U . . .
H34B H 1.018956 0.203287 0.784217 0.046 Uiso 1 1 calc R U . . .
H34C H 1.109481 0.225404 0.761926 0.046 Uiso 1 1 calc R U . . .
C35 C 1.2803(4) 0.2969(4) 0.6158(3) 0.0397(16) Uani 1 1 d . . . . .
H35 H 1.305823 0.289306 0.582009 0.048 Uiso 1 1 calc R U . . .
C36 C 1.2542(6) 0.3816(5) 0.6199(4) 0.054(2) Uani 1 1 d . . . . .
H36A H 1.304190 0.414856 0.617456 0.080 Uiso 1 1 calc R U . . .
H36B H 1.226437 0.390340 0.652175 0.080 Uiso 1 1 calc R U . . .
H36C H 1.214976 0.394304 0.592816 0.080 Uiso 1 1 calc R U . . .
C37 C 1.3475(6) 0.2777(6) 0.6543(5) 0.067(3) Uani 1 1 d . . . . .
H37A H 1.369007 0.225057 0.648276 0.101 Uiso 1 1 calc R U . . .
H37B H 1.323122 0.280572 0.687858 0.101 Uiso 1 1 calc R U . . .
H37C H 1.393895 0.315198 0.651484 0.101 Uiso 1 1 calc R U . . .
C38 C 1.1117(4) 0.0778(4) 0.5414(2) 0.0339(14) Uani 1 1 d . . . . .
H38 H 1.092555 0.026994 0.555726 0.041 Uiso 1 1 calc R U . . .
C39 C 1.1901(6) 0.0610(5) 0.5098(3) 0.051(2) Uani 1 1 d . . . . .
H39A H 1.176975 0.020828 0.485057 0.076 Uiso 1 1 calc R U . . .
H39B H 1.235731 0.042834 0.531579 0.076 Uiso 1 1 calc R U . . .
H39C H 1.207733 0.108747 0.492714 0.076 Uiso 1 1 calc R U . . .
C40 C 1.0407(5) 0.1078(5) 0.5085(3) 0.0458(18) Uani 1 1 d . . . . .
H40A H 1.057285 0.157645 0.493572 0.069 Uiso 1 1 calc R U . . .
H40B H 0.989810 0.115209 0.528718 0.069 Uiso 1 1 calc R U . . .
H40C H 1.029142 0.070054 0.481892 0.069 Uiso 1 1 calc R U . . .

loop_
_atom_site_aniso_label
_atom_site_aniso_U_11
_atom_site_aniso_U_22
_atom_site_aniso_U_33
_atom_site_aniso_U_23
_atom_site_aniso_U_13
_atom_site_aniso_U_12
Sb1 0.0241(2) 0.0286(2) 0.0286(2) 0.00544(14) -0.00988(14) -0.00342(14)
Sb2 0.0268(2) 0.0319(2) 0.0229(2) -0.00639(14) 0.00518(14) -0.00696(15)
C1 0.017(3) 0.030(3) 0.028(3) -0.004(2) -0.003(2) -0.002(2)
C2 0.018(3) 0.038(3) 0.047(4) -0.010(3) 0.001(3) 0.001(3)
C3 0.039(4) 0.044(4) 0.039(4) -0.013(3) 0.019(3) -0.009(3)
C4 0.057(5) 0.046(4) 0.021(3) -0.005(3) 0.003(3) -0.018(3)
C5 0.032(3) 0.029(3) 0.028(3) -0.001(2) -0.002(2) -0.008(2)
C6 0.053(4) 0.036(3) 0.031(3) 0.010(3) -0.022(3) -0.013(3)
C7 0.031(4) 0.030(3) 0.056(4) 0.007(3) -0.023(3) -0.001(3)
C8 0.014(3) 0.027(3) 0.055(4) -0.002(3) -0.007(3) -0.001(2)
C9 0.017(3) 0.021(3) 0.036(3) -0.002(2) -0.005(2) -0.001(2)
C10 0.018(3) 0.022(2) 0.025(3) -0.003(2) -0.003(2) -0.003(2)
C11 0.023(3) 0.036(3) 0.020(3) 0.000(2) -0.002(2) -0.007(2)
C12 0.025(3) 0.050(4) 0.024(3) 0.001(3) -0.005(2) -0.003(3)
C13 0.020(3) 0.080(5) 0.022(3) -0.011(3) 0.000(2) -0.006(3)
C14 0.019(3) 0.057(4) 0.051(4) -0.027(3) 0.008(3) -0.012(3)
C15 0.031(4) 0.039(3) 0.044(4) -0.015(3) 0.016(3) -0.007(3)
C16 0.022(3) 0.035(3) 0.022(3) -0.004(2) 0.006(2) -0.005(2)
C17 0.032(4) 0.050(4) 0.052(4) 0.021(3) -0.018(3) -0.006(3)
C18 0.054(6) 0.107(9) 0.106(9) 0.072(8) 0.021(6) 0.017(6)
C19 0.045(4) 0.052(4) 0.046(4) 0.005(3) -0.014(3) 0.003(3)
C20 0.027(5) 0.037(6) 0.039(6) -0.010(5) -0.002(4) -0.008(4)
C20' 0.031(13) 0.019(12) 0.019(11) 0.013(9) -0.011(9) -0.008(9)
C21 0.034(4) 0.060(5) 0.037(4) -0.008(3) 0.000(3) -0.011(3)
C22 0.038(4) 0.079(6) 0.061(5) -0.031(5) 0.003(4) -0.012(4)
C23 0.031(3) 0.029(3) 0.027(3) 0.003(2) 0.005(2) -0.001(2)
C24 0.026(3) 0.035(3) 0.041(4) -0.001(3) 0.010(3) 0.000(3)
C25 0.043(4) 0.038(3) 0.036(3) 0.007(3) 0.013(3) 0.003(3)
C26 0.016(3) 0.026(3) 0.026(3) 0.001(2) -0.001(2) -0.002(2)
C27 0.021(3) 0.030(3) 0.024(3) 0.001(2) 0.001(2) 0.000(2)
C28 0.028(3) 0.030(3) 0.028(3) -0.003(2) -0.002(2) -0.005(2)
C29 0.023(3) 0.030(3) 0.031(3) 0.005(2) -0.001(2) -0.003(2)
C30 0.025(3) 0.033(3) 0.027(3) 0.004(2) 0.003(2) 0.002(2)
C31 0.025(3) 0.032(3) 0.021(3) 0.002(2) 0.002(2) 0.001(2)
C32 0.027(3) 0.029(3) 0.025(3) -0.003(2) 0.001(2) 0.002(2)
C33 0.030(3) 0.038(3) 0.037(3) -0.003(3) 0.007(3) 0.009(3)
C34 0.034(3) 0.032(3) 0.026(3) -0.002(2) 0.000(2) -0.006(3)
C35 0.032(4) 0.038(3) 0.049(4) -0.001(3) 0.011(3) -0.009(3)
C36 0.060(5) 0.038(4) 0.062(5) -0.001(4) -0.004(4) -0.009(4)
C37 0.035(4) 0.053(5) 0.114(9) 0.017(5) -0.012(5) -0.017(4)
C38 0.040(4) 0.040(3) 0.021(3) -0.005(2) 0.008(3) -0.004(3)
C39 0.055(5) 0.059(5) 0.038(4) -0.020(3) 0.020(4) -0.008(4)
C40 0.056(5) 0.056(5) 0.025(3) -0.004(3) -0.001(3) -0.006(4)

loop_
_atom_type_symbol
_atom_type_description
_atom_type_scat_dispersion_real
_atom_type_scat_dispersion_imag
_atom_type_scat_source
C C 0.0181 0.0091 'International Tables Vol C Tables 4.2.6.8 and 6.1.1.4'
H H 0.0000 0.0000 'International Tables Vol C Tables 4.2.6.8 and 6.1.1.4'
Sb Sb -0.0562 5.8946 'International Tables Vol C Tables 4.2.6.8 and 6.1.1.4'

loop_
_geom_angle_atom_site_label_1
_geom_angle_atom_site_label_2
_geom_angle_atom_site_label_3
_geom_angle
_geom_angle_site_symmetry_1
_geom_angle_site_symmetry_3
_geom_angle_publ_flag
C1 Sb1 C11 100.7(2) . . ?
C1 Sb1 Sb2 86.18(16) . . ?
C11 Sb1 Sb2 100.81(17) . . ?
C9 Sb2 C26 99.9(2) . . ?
C9 Sb2 Sb1 85.91(15) . . ?
C26 Sb2 Sb1 102.91(15) . . ?
C2 C1 C10 119.1(6) . . ?
C2 C1 Sb1 118.4(5) . . ?
C10 C1 Sb1 122.3(4) . . ?
C1 C2 C3 122.0(6) . . ?
C4 C3 C2 120.1(6) . . ?
C3 C4 C5 121.0(6) . . ?
C6 C5 C10 118.3(6) . . ?
C6 C5 C4 121.8(6) . . ?
C10 C5 C4 119.8(6) . . ?
C7 C6 C5 121.8(6) . . ?
C6 C7 C8 119.6(6) . . ?
C9 C8 C7 121.2(6) . . ?
C8 C9 C10 119.1(6) . . ?
C8 C9 Sb2 118.0(5) . . ?
C10 C9 Sb2 122.9(4) . . ?
C5 C10 C9 119.8(5) . . ?
C5 C10 C1 117.9(5) . . ?
C9 C10 C1 122.2(5) . . ?
C16 C11 C12 119.0(6) . . ?
C16 C11 Sb1 124.5(4) . . ?
C12 C11 Sb1 116.4(5) . . ?
C13 C12 C11 118.8(7) . . ?
C13 C12 C17 119.2(6) . . ?
C11 C12 C17 122.0(6) . . ?
C14 C13 C12 122.6(7) . . ?
C15 C14 C13 117.8(6) . . ?
C15 C14 C20' 143.2(11) . . ?
C13 C14 C20' 98.2(11) . . ?
C15 C14 C20 115.6(8) . . ?
C13 C14 C20 126.5(8) . . ?
C14 C15 C16 122.2(7) . . ?
C15 C16 C11 119.5(6) . . ?
C15 C16 C23 116.8(6) . . ?
C11 C16 C23 123.7(5) . . ?
C19 C17 C18 111.1(7) . . ?
C19 C17 C12 113.1(6) . . ?
C18 C17 C12 110.1(8) . . ?
C21 C20 C22 113.8(8) . . ?
C21 C20 C14 112.0(7) . . ?
C22 C20 C14 108.4(7) . . ?
C22 C20' C21 118.0(13) . . ?
C22 C20' C14 112.2(13) . . ?
C21 C20' C14 113.0(12) . . ?
C16 C23 C24 112.3(5) . . ?
C16 C23 C25 112.1(5) . . ?
C24 C23 C25 111.4(5) . . ?
C27 C26 C31 119.6(5) . . ?
C27 C26 Sb2 124.5(4) . . ?
C31 C26 Sb2 115.4(4) . . ?
C28 C27 C26 118.5(5) . . ?
C28 C27 C32 117.9(5) . . ?
C26 C27 C32 123.6(5) . . ?
C29 C28 C27 123.0(6) . . ?
C28 C29 C30 117.7(6) . . ?
C28 C29 C35 123.0(6) . . ?
C30 C29 C35 119.3(6) . . ?
C31 C30 C29 121.8(6) . . ?
C30 C31 C26 119.3(5) . . ?
C30 C31 C38 118.9(5) . . ?
C26 C31 C38 121.7(5) . . ?
C34 C32 C27 113.5(5) . . ?
C34 C32 C33 109.8(5) . . ?
C27 C32 C33 111.2(5) . . ?
C36 C35 C37 110.5(7) . . ?
C36 C35 C29 111.5(6) . . ?
C37 C35 C29 112.1(6) . . ?
C40 C38 C39 110.3(6) . . ?
C40 C38 C31 110.1(6) . . ?
C39 C38 C31 114.7(6) . . ?

loop_
_geom_bond_atom_site_label_1
_geom_bond_atom_site_label_2
_geom_bond_distance
_geom_bond_site_symmetry_2
_geom_bond_publ_flag
Sb1 C1 2.149(6) . ?
Sb1 C11 2.196(6) . ?
Sb1 Sb2 2.7991(6) . ?
Sb2 C9 2.153(6) . ?
Sb2 C26 2.192(6) . ?
C1 C2 1.391(9) . ?
C1 C10 1.440(8) . ?
C2 C3 1.393(10) . ?
C3 C4 1.349(12) . ?
C4 C5 1.424(10) . ?
C5 C6 1.411(10) . ?
C5 C10 1.422(8) . ?
C6 C7 1.373(12) . ?
C7 C8 1.401(10) . ?
C8 C9 1.392(8) . ?
C9 C10 1.426(8) . ?
C11 C16 1.409(9) . ?
C11 C12 1.411(9) . ?
C12 C13 1.391(10) . ?
C12 C17 1.539(10) . ?
C13 C14 1.391(12) . ?
C14 C15 1.369(11) . ?
C14 C20' 1.54(2) . ?
C14 C20 1.554(10) . ?
C15 C16 1.397(9) . ?
C16 C23 1.511(9) . ?
C17 C19 1.520(11) . ?
C17 C18 1.526(13) . ?
C20 C21 1.487(10) . ?
C20 C22 1.508(10) . ?
C20' C22 1.447(14) . ?
C20' C21 1.480(14) . ?
C23 C24 1.530(9) . ?
C23 C25 1.534(9) . ?
C26 C27 1.408(8) . ?
C26 C31 1.411(8) . ?
C27 C28 1.390(8) . ?
C27 C32 1.525(8) . ?
C28 C29 1.380(9) . ?
C29 C30 1.397(9) . ?
C29 C35 1.520(9) . ?
C30 C31 1.387(9) . ?
C31 C38 1.535(8) . ?
C32 C34 1.524(8) . ?
C32 C33 1.535(9) . ?
C35 C36 1.517(11) . ?
C35 C37 1.518(12) . ?
C38 C40 1.520(10) . ?
C38 C39 1.530(9) . ?
